data_7718439
loop_
_publ_author_name
'Meshcheryakova, Irina N.'
'Cherkasov, Anton V.'
'Arsenyev, Maxim V.'
'Aysin, Rinat R.'
'Belikov, Aleksey A.'
'Bogomyakov, Artem S.'
'Protasenko, Natalya A.'
'Kocherova, Tatiana N.'
'Baryshnikova, Svetlana V.'
'Piskunov, Alexandr V.'

_publ_section_title
;
 Stepwise transformation of a redox-active tetradentate ONNO ligand in the
 coordination sphere of tin(IV).
;
_journal_issue 18
_journal_name_full 'Dalton transactions (Cambridge, England : 2003)'
_journal_page_first 7281
_journal_page_last 7293
_journal_paper_doi 10.1039/d5dt00430f
_journal_volume 54
_journal_year 2025
_chemical_formula_moiety 'C46 H54 N2 O2 Sn'
_chemical_formula_sum 'C46 H54 N2 O2 Sn'
_chemical_formula_weight 785.60
_space_group_crystal_system triclinic
_space_group_IT_number 2
_space_group_name_Hall '-P 1'
_space_group_name_H-M_alt 'P -1'
_atom_sites_solution_hydrogens geom
_atom_sites_solution_primary dual
_atom_sites_solution_secondary difmap
_audit_creation_method SHELXL-2018/3
_audit_update_record
;
2024-10-13 deposited with the CCDC.	2025-03-27 downloaded from the CCDC.
;
_cell_angle_alpha 80.714(2)
_cell_angle_beta 85.784(2)
_cell_angle_gamma 89.996(2)
_cell_formula_units_Z 2
_cell_length_a 9.4959(3)
_cell_length_b 12.4916(3)
_cell_length_c 16.9054(5)
_cell_measurement_reflns_used 12033
_cell_measurement_temperature 100(2)
_cell_measurement_theta_max 25.95
_cell_measurement_theta_min 2.38
_cell_volume 1973.53(10)
_computing_cell_refinement 'CAP 42.76a'
_computing_data_collection 'CAP 42.76a'
_computing_data_reduction 'CAP 42.76a'
_computing_structure_refinement 'SHELXL 2018/3'
_computing_structure_solution 'SHELXT 2018/2'
_diffrn_ambient_temperature 100(2)
_diffrn_measured_fraction_theta_full 0.999
_diffrn_measured_fraction_theta_max 0.999
_diffrn_measurement_device_type 'Rigaku OD Xcalibur E'
_diffrn_measurement_method '\w scans'
_diffrn_radiation_type MoK\a
_diffrn_radiation_wavelength 0.71073
_diffrn_reflns_av_R_equivalents 0.0635
_diffrn_reflns_av_unetI/netI 0.0601
_diffrn_reflns_Laue_measured_fraction_full 0.999
_diffrn_reflns_Laue_measured_fraction_max 0.999
_diffrn_reflns_limit_h_max 11
_diffrn_reflns_limit_h_min -11
_diffrn_reflns_limit_k_max 15
_diffrn_reflns_limit_k_min -15
_diffrn_reflns_limit_l_max 20
_diffrn_reflns_limit_l_min -20
_diffrn_reflns_number 35932
_diffrn_reflns_point_group_measured_fraction_full 0.999
_diffrn_reflns_point_group_measured_fraction_max 0.999
_diffrn_reflns_theta_full 25.242
_diffrn_reflns_theta_max 26.021
_diffrn_reflns_theta_min 1.890
_diffrn_source 'fine-focus sealed tube'
_exptl_absorpt_coefficient_mu 0.687
_exptl_absorpt_correction_T_max 0.948
_exptl_absorpt_correction_T_min 0.831
_exptl_absorpt_correction_type analytical
_exptl_absorpt_process_details 'CAP 43.121a'
_exptl_crystal_colour colourless
_exptl_crystal_density_diffrn 1.322
_exptl_crystal_description prism
_exptl_crystal_F_000 820
_exptl_crystal_size_max 0.420
_exptl_crystal_size_mid 0.220
_exptl_crystal_size_min 0.100
_refine_diff_density_max 0.677
_refine_diff_density_min -0.493
_refine_diff_density_rms 0.086
_refine_ls_extinction_method none
_refine_ls_goodness_of_fit_ref 1.063
_refine_ls_hydrogen_treatment constr
_refine_ls_matrix_type full
_refine_ls_number_parameters 536
_refine_ls_number_reflns 7781
_refine_ls_number_restraints 96
_refine_ls_restrained_S_all 1.075
_refine_ls_R_factor_all 0.0509
_refine_ls_R_factor_gt 0.0354
_refine_ls_shift/su_max 0.002
_refine_ls_shift/su_mean 0.000
_refine_ls_structure_factor_coef Fsqd
_refine_ls_weighting_details 'w=1/[\s^2^(Fo^2^)+(0.0289P)^2^+0.1040P] where P=(Fo^2^+2Fc^2^)/3'
_refine_ls_weighting_scheme calc
_refine_ls_wR_factor_gt 0.0682
_refine_ls_wR_factor_ref 0.0735
_reflns_Friedel_coverage 0.000
_reflns_number_gt 6514
_reflns_number_total 7781
_reflns_threshold_expression 'I > 2\s(I)'
_cod_data_source_file d5dt00430f2.cif
_cod_data_source_block snonnoph22
_cod_depositor_comments 'Adding full bibliography for 7718438--7718441.cif.'
_cod_database_code 7718439
_shelx_shelxl_version_number 2018/3
_shelx_space_group_comment
;
The symmetry employed for this shelxl refinement is uniquely defined
by the following loop, which should always be used as a source of
symmetry information in preference to the above space-group names.
They are only intended as comments.
;
_shelx_estimated_absorpt_t_min 0.761
_shelx_estimated_absorpt_t_max 0.934

loop_
_space_group_symop_operation_xyz
'x, y, z'
'-x, -y, -z'

loop_
_atom_site_label
_atom_site_type_symbol
_atom_site_fract_x
_atom_site_fract_y
_atom_site_fract_z
_atom_site_U_iso_or_equiv
_atom_site_adp_type
_atom_site_occupancy
_atom_site_site_symmetry_order
_atom_site_calc_flag
_atom_site_refinement_flags_posn
_atom_site_refinement_flags_adp
_atom_site_refinement_flags_occupancy
_atom_site_disorder_assembly
_atom_site_disorder_group
Sn1 Sn 0.42632(2) 0.49565(2) 0.77490(2) 0.01316(6) Uani 1 1 d . . . . .
O1 O 0.46581(19) 0.32397(14) 0.75305(10) 0.0139(4) Uani 1 1 d . . . . .
O2 O 0.44443(19) 0.61932(14) 0.85795(10) 0.0144(4) Uani 1 1 d . . . . .
N1 N 0.3605(2) 0.47662(17) 0.65034(12) 0.0141(5) Uani 1 1 d . . . . .
N2 N 0.3251(2) 0.64590(17) 0.72228(12) 0.0135(5) Uani 1 1 d . . . . .
C1 C 0.4153(3) 0.2937(2) 0.69159(15) 0.0139(6) Uani 1 1 d . . . . .
C2 C 0.3558(3) 0.3740(2) 0.63197(15) 0.0135(6) Uani 1 1 d . . . . .
C3 C 0.2899(3) 0.3410(2) 0.56753(15) 0.0173(6) Uani 1 1 d . . . . .
H3A H 0.245129 0.393455 0.530863 0.021 Uiso 1 1 calc R U . . .
C4 C 0.2895(3) 0.2343(2) 0.55695(16) 0.0182(6) Uani 1 1 d . . . . .
C5 C 0.3571(3) 0.1586(2) 0.61281(15) 0.0173(6) Uani 1 1 d . . . . .
H5A H 0.361254 0.085590 0.603607 0.021 Uiso 1 1 calc R U . . .
C6 C 0.4172(3) 0.1826(2) 0.67923(15) 0.0143(6) Uani 1 1 d . . . . .
C7 C 0.2181(3) 0.1981(2) 0.48690(16) 0.0223(7) Uani 1 1 d D . . . .
C8 C 0.3069(5) 0.2483(4) 0.4080(2) 0.0276(13) Uani 0.654(5) 1 d D U P A 1
H8A H 0.309685 0.327471 0.403707 0.041 Uiso 0.654(5) 1 calc R U P A 1
H8B H 0.263231 0.228597 0.361464 0.041 Uiso 0.654(5) 1 calc R U P A 1
H8C H 0.403199 0.220301 0.409261 0.041 Uiso 0.654(5) 1 calc R U P A 1
C9 C 0.0696(5) 0.2393(5) 0.4834(3) 0.0404(15) Uani 0.654(5) 1 d D U P A 1
H9A H 0.015102 0.211736 0.534114 0.061 Uiso 0.654(5) 1 calc R U P A 1
H9B H 0.025751 0.214091 0.438932 0.061 Uiso 0.654(5) 1 calc R U P A 1
H9C H 0.071188 0.318737 0.474943 0.061 Uiso 0.654(5) 1 calc R U P A 1
C10 C 0.2234(6) 0.0756(3) 0.4888(3) 0.0356(15) Uani 0.654(5) 1 d D U P A 1
H10A H 0.171473 0.038937 0.537980 0.053 Uiso 0.654(5) 1 calc R U P A 1
H10B H 0.321868 0.052193 0.487888 0.053 Uiso 0.654(5) 1 calc R U P A 1
H10C H 0.180084 0.057144 0.441841 0.053 Uiso 0.654(5) 1 calc R U P A 1
C8* C 0.1075(8) 0.1082(6) 0.5242(5) 0.034(3) Uani 0.346(5) 1 d D U P A 2
H8D H 0.035627 0.138760 0.558491 0.051 Uiso 0.346(5) 1 calc R U P A 2
H8E H 0.155019 0.048605 0.556533 0.051 Uiso 0.346(5) 1 calc R U P A 2
H8F H 0.062348 0.080638 0.481098 0.051 Uiso 0.346(5) 1 calc R U P A 2
C9* C 0.3207(8) 0.1501(8) 0.4300(5) 0.042(3) Uani 0.346(5) 1 d D U P A 2
H9D H 0.374663 0.092845 0.460473 0.063 Uiso 0.346(5) 1 calc R U P A 2
H9E H 0.385588 0.207005 0.401626 0.063 Uiso 0.346(5) 1 calc R U P A 2
H9F H 0.268420 0.119457 0.390872 0.063 Uiso 0.346(5) 1 calc R U P A 2
C10* C 0.1291(9) 0.2871(6) 0.4407(5) 0.028(2) Uani 0.346(5) 1 d D U P A 2
H10D H 0.066692 0.319426 0.478972 0.042 Uiso 0.346(5) 1 calc R U P A 2
H10E H 0.072057 0.255053 0.404296 0.042 Uiso 0.346(5) 1 calc R U P A 2
H10F H 0.191787 0.343275 0.409503 0.042 Uiso 0.346(5) 1 calc R U P A 2
C11 C 0.4835(3) 0.0972(2) 0.73976(16) 0.0176(6) Uani 1 1 d . . . . .
C12 C 0.6383(3) 0.1263(2) 0.74592(17) 0.0207(7) Uani 1 1 d . . . . .
H12A H 0.691058 0.125598 0.693957 0.031 Uiso 1 1 calc R U . . .
H12B H 0.678450 0.073086 0.787061 0.031 Uiso 1 1 calc R U . . .
H12C H 0.644548 0.198731 0.760677 0.031 Uiso 1 1 calc R U . . .
C13 C 0.3995(3) 0.0908(2) 0.82233(15) 0.0215(7) Uani 1 1 d . . . . .
H13A H 0.401646 0.161878 0.839766 0.032 Uiso 1 1 calc R U . . .
H13B H 0.442151 0.036808 0.861869 0.032 Uiso 1 1 calc R U . . .
H13C H 0.301404 0.069744 0.817683 0.032 Uiso 1 1 calc R U . . .
C14 C 0.4779(3) -0.0164(2) 0.71622(17) 0.0258(7) Uani 1 1 d . . . . .
H14A H 0.527285 -0.014928 0.663060 0.039 Uiso 1 1 calc R U . . .
H14B H 0.379261 -0.038409 0.714706 0.039 Uiso 1 1 calc R U . . .
H14C H 0.523712 -0.068207 0.755871 0.039 Uiso 1 1 calc R U . . .
C15 C 0.3512(3) 0.6961(2) 0.84863(15) 0.0141(6) Uani 1 1 d . . . . .
C16 C 0.2797(3) 0.7133(2) 0.77580(15) 0.0138(6) Uani 1 1 d . . . . .
C17 C 0.1670(3) 0.7851(2) 0.76571(15) 0.0140(6) Uani 1 1 d . . . . .
H17A H 0.117045 0.790649 0.718575 0.017 Uiso 1 1 calc R U . . .
C18 C 0.1280(3) 0.8473(2) 0.82306(15) 0.0138(6) Uani 1 1 d . . . . .
C19 C 0.2088(3) 0.8378(2) 0.89069(15) 0.0128(6) Uani 1 1 d . . . . .
H19A H 0.186718 0.885103 0.928486 0.015 Uiso 1 1 calc R U . . .
C20 C 0.3167(3) 0.7659(2) 0.90635(15) 0.0132(6) Uani 1 1 d . . . . .
C21 C -0.0013(3) 0.9211(2) 0.81342(14) 0.0178(6) Uani 1 1 d D . . . .
C22 C 0.0225(3) 1.0032(2) 0.73550(17) 0.0253(9) Uani 0.929(4) 1 d D U P B 1
H22A H 0.034448 0.964416 0.689539 0.038 Uiso 0.929(4) 1 calc R U P B 1
H22B H 0.107540 1.046736 0.737862 0.038 Uiso 0.929(4) 1 calc R U P B 1
H22C H -0.059199 1.050981 0.729399 0.038 Uiso 0.929(4) 1 calc R U P B 1
C23 C -0.0287(4) 0.9837(3) 0.88400(18) 0.0275(9) Uani 0.929(4) 1 d D U P B 1
H23A H -0.046624 0.932279 0.934008 0.041 Uiso 0.929(4) 1 calc R U P B 1
H23B H -0.111034 1.030166 0.874975 0.041 Uiso 0.929(4) 1 calc R U P B 1
H23C H 0.054215 1.028727 0.888032 0.041 Uiso 0.929(4) 1 calc R U P B 1
C24 C -0.1319(3) 0.8517(3) 0.8093(2) 0.0276(9) Uani 0.929(4) 1 d D U P B 1
H24A H -0.118784 0.813511 0.763028 0.041 Uiso 0.929(4) 1 calc R U P B 1
H24B H -0.214793 0.898254 0.803473 0.041 Uiso 0.929(4) 1 calc R U P B 1
H24C H -0.146131 0.798624 0.858737 0.041 Uiso 0.929(4) 1 calc R U P B 1
C22* C -0.101(3) 0.890(3) 0.8895(11) 0.038(13) Uani 0.071(4) 1 d D U P B 2
H22D H -0.128428 0.813531 0.894900 0.057 Uiso 0.071(4) 1 calc R U P B 2
H22E H -0.184771 0.935330 0.885709 0.057 Uiso 0.071(4) 1 calc R U P B 2
H22F H -0.051647 0.901431 0.936643 0.057 Uiso 0.071(4) 1 calc R U P B 2
C23* C -0.082(3) 0.906(3) 0.7407(12) 0.022(10) Uani 0.071(4) 1 d D U P B 2
H23D H -0.017553 0.915743 0.692142 0.033 Uiso 0.071(4) 1 calc R U P B 2
H23E H -0.158133 0.958823 0.734203 0.033 Uiso 0.071(4) 1 calc R U P B 2
H23F H -0.123181 0.832152 0.749257 0.033 Uiso 0.071(4) 1 calc R U P B 2
C24* C 0.038(4) 1.0417(9) 0.8054(19) 0.036(13) Uani 0.071(4) 1 d D U P B 2
H24D H 0.072419 1.069201 0.749804 0.055 Uiso 0.071(4) 1 calc R U P B 2
H24E H 0.111789 1.050609 0.841410 0.055 Uiso 0.071(4) 1 calc R U P B 2
H24F H -0.045765 1.082436 0.819962 0.055 Uiso 0.071(4) 1 calc R U P B 2
C25 C 0.4016(3) 0.7631(2) 0.98068(15) 0.0168(6) Uani 1 1 d . . . . .
C26 C 0.3450(3) 0.8453(2) 1.03341(16) 0.0234(7) Uani 1 1 d . . . . .
H26A H 0.352089 0.918587 1.002139 0.035 Uiso 1 1 calc R U . . .
H26B H 0.400861 0.841684 1.080239 0.035 Uiso 1 1 calc R U . . .
H26C H 0.245959 0.828096 1.051460 0.035 Uiso 1 1 calc R U . . .
C27 C 0.3929(3) 0.6512(2) 1.03365(15) 0.0211(7) Uani 1 1 d . . . . .
H27A H 0.441196 0.598053 1.004829 0.032 Uiso 1 1 calc R U . . .
H27B H 0.293578 0.629519 1.046556 0.032 Uiso 1 1 calc R U . . .
H27C H 0.438201 0.654476 1.083453 0.032 Uiso 1 1 calc R U . . .
C28 C 0.5563(3) 0.7920(2) 0.95372(16) 0.0219(7) Uani 1 1 d . . . . .
H28A H 0.595155 0.739465 0.920998 0.033 Uiso 1 1 calc R U . . .
H28B H 0.610471 0.790207 1.001069 0.033 Uiso 1 1 calc R U . . .
H28C H 0.562297 0.864947 0.921847 0.033 Uiso 1 1 calc R U . . .
C29 C 0.3366(3) 0.5710(2) 0.60185(15) 0.0136(6) Uani 1 1 d . . . . .
C30 C 0.3134(3) 0.6646(2) 0.64231(15) 0.0133(6) Uani 1 1 d . . . . .
C31 C 0.2921(3) 0.7675(2) 0.59609(15) 0.0165(6) Uani 1 1 d . . . . .
H31A H 0.276686 0.828804 0.622207 0.020 Uiso 1 1 calc R U . . .
C32 C 0.2934(3) 0.7795(2) 0.51451(16) 0.0205(7) Uani 1 1 d . . . . .
H32A H 0.278822 0.848895 0.484106 0.025 Uiso 1 1 calc R U . . .
C33 C 0.3166(3) 0.6886(2) 0.47482(16) 0.0188(6) Uani 1 1 d . . . . .
H33A H 0.316898 0.698134 0.417907 0.023 Uiso 1 1 calc R U . . .
C34 C 0.3382(3) 0.5888(2) 0.51623(15) 0.0168(6) Uani 1 1 d . . . . .
H34A H 0.354633 0.529680 0.487944 0.020 Uiso 1 1 calc R U . . .
C35 C 0.2553(3) 0.4216(2) 0.85396(15) 0.0159(6) Uani 1 1 d . . . . .
C36 C 0.2294(3) 0.4449(2) 0.93161(16) 0.0225(7) Uani 1 1 d . . . . .
H36A H 0.289257 0.494844 0.950300 0.027 Uiso 1 1 calc R U . . .
C37 C 0.1181(3) 0.3965(3) 0.98169(17) 0.0273(7) Uani 1 1 d . . . . .
H37A H 0.102763 0.412766 1.034611 0.033 Uiso 1 1 calc R U . . .
C38 C 0.0292(3) 0.3250(3) 0.95567(19) 0.0308(8) Uani 1 1 d . . . . .
H38A H -0.047525 0.292110 0.990295 0.037 Uiso 1 1 calc R U . . .
C39 C 0.0522(3) 0.3013(3) 0.87884(19) 0.0316(8) Uani 1 1 d . . . . .
H39A H -0.009639 0.252553 0.860316 0.038 Uiso 1 1 calc R U . . .
C40 C 0.1647(3) 0.3481(2) 0.82876(17) 0.0229(7) Uani 1 1 d . . . . .
H40A H 0.180666 0.329982 0.776403 0.027 Uiso 1 1 calc R U . . .
C41 C 0.6497(3) 0.5122(2) 0.75166(15) 0.0130(6) Uani 1 1 d . . . . .
C42 C 0.7146(3) 0.4641(2) 0.68951(16) 0.0221(7) Uani 1 1 d . . . . .
H42A H 0.657571 0.427419 0.658240 0.027 Uiso 1 1 calc R U . . .
C43 C 0.8591(3) 0.4682(2) 0.67217(18) 0.0281(8) Uani 1 1 d . . . . .
H43A H 0.900400 0.434908 0.629486 0.034 Uiso 1 1 calc R U . . .
C44 C 0.9429(3) 0.5209(3) 0.71718(18) 0.0292(8) Uani 1 1 d . . . . .
H44A H 1.042517 0.523787 0.706002 0.035 Uiso 1 1 calc R U . . .
C45 C 0.8811(3) 0.5696(2) 0.77879(17) 0.0248(7) Uani 1 1 d . . . . .
H45A H 0.938796 0.606193 0.809793 0.030 Uiso 1 1 calc R U . . .
C46 C 0.7367(3) 0.5657(2) 0.79569(16) 0.0194(6) Uani 1 1 d . . . . .
H46A H 0.696130 0.600038 0.838007 0.023 Uiso 1 1 calc R U . . .

loop_
_atom_site_aniso_label
_atom_site_aniso_U_11
_atom_site_aniso_U_22
_atom_site_aniso_U_33
_atom_site_aniso_U_23
_atom_site_aniso_U_13
_atom_site_aniso_U_12
Sn1 0.01494(11) 0.01329(10) 0.01122(10) -0.00216(7) -0.00031(7) 0.00160(7)
O1 0.0160(11) 0.0138(10) 0.0125(9) -0.0034(8) -0.0014(8) 0.0017(8)
O2 0.0150(11) 0.0151(10) 0.0139(9) -0.0041(8) -0.0019(8) 0.0052(8)
N1 0.0170(14) 0.0128(12) 0.0130(11) -0.0032(10) -0.0025(10) 0.0035(10)
N2 0.0167(14) 0.0130(12) 0.0105(11) -0.0016(9) -0.0002(9) 0.0014(10)
C1 0.0121(16) 0.0160(15) 0.0123(13) -0.0011(11) 0.0047(11) -0.0011(11)
C2 0.0125(16) 0.0158(14) 0.0124(13) -0.0031(11) 0.0004(11) 0.0008(11)
C3 0.0218(18) 0.0171(15) 0.0130(14) -0.0014(12) -0.0044(12) 0.0009(12)
C4 0.0190(17) 0.0214(16) 0.0151(14) -0.0061(12) -0.0001(12) -0.0019(12)
C5 0.0197(17) 0.0149(15) 0.0178(14) -0.0051(12) 0.0003(12) -0.0008(12)
C6 0.0145(16) 0.0140(14) 0.0141(13) -0.0029(11) 0.0026(11) 0.0025(11)
C7 0.030(2) 0.0185(16) 0.0201(15) -0.0039(13) -0.0080(13) -0.0033(13)
C8 0.036(3) 0.030(3) 0.019(2) -0.009(2) -0.006(2) -0.005(2)
C9 0.033(3) 0.054(3) 0.041(3) -0.024(3) -0.012(2) -0.002(3)
C10 0.053(3) 0.029(3) 0.028(3) -0.008(2) -0.018(2) -0.006(2)
C8* 0.038(5) 0.036(4) 0.030(4) -0.004(3) -0.015(3) -0.006(3)
C9* 0.041(5) 0.049(5) 0.038(4) -0.015(4) -0.007(4) 0.004(4)
C10* 0.030(4) 0.028(4) 0.027(4) -0.007(3) -0.011(3) -0.005(3)
C11 0.0244(18) 0.0121(14) 0.0166(14) -0.0029(12) -0.0018(12) 0.0034(12)
C12 0.0213(18) 0.0166(15) 0.0241(15) -0.0025(13) -0.0041(13) 0.0066(13)
C13 0.0270(19) 0.0181(16) 0.0179(15) 0.0020(12) -0.0024(13) -0.0033(13)
C14 0.037(2) 0.0165(16) 0.0255(16) -0.0044(13) -0.0082(14) 0.0057(14)
C15 0.0140(16) 0.0115(14) 0.0156(14) 0.0002(11) 0.0019(11) -0.0029(11)
C16 0.0168(16) 0.0118(14) 0.0129(13) -0.0031(11) 0.0012(11) 0.0006(11)
C17 0.0141(16) 0.0140(14) 0.0139(13) -0.0018(11) -0.0014(11) -0.0005(11)
C18 0.0144(16) 0.0098(14) 0.0155(14) 0.0007(11) 0.0032(11) -0.0012(11)
C19 0.0171(16) 0.0098(13) 0.0107(13) -0.0013(11) 0.0043(11) -0.0029(11)
C20 0.0152(16) 0.0126(14) 0.0109(13) -0.0005(11) 0.0026(11) -0.0021(11)
C21 0.0173(17) 0.0164(15) 0.0201(14) -0.0047(12) 0.0001(12) 0.0041(12)
C22 0.0200(18) 0.0241(18) 0.0301(18) 0.0009(14) -0.0019(14) 0.0101(14)
C23 0.0233(19) 0.0311(19) 0.0305(18) -0.0128(15) -0.0023(14) 0.0124(15)
C24 0.0225(19) 0.0256(18) 0.0357(19) -0.0089(15) 0.0001(15) 0.0051(14)
C22* 0.037(14) 0.039(14) 0.038(14) -0.006(5) -0.001(5) 0.003(5)
C23* 0.023(11) 0.019(11) 0.024(11) -0.004(5) -0.002(5) -0.001(5)
C24* 0.035(14) 0.036(14) 0.038(14) -0.005(5) -0.003(5) 0.002(5)
C25 0.0178(17) 0.0196(15) 0.0137(14) -0.0045(12) -0.0012(12) 0.0025(12)
C26 0.0252(19) 0.0300(18) 0.0180(15) -0.0114(14) -0.0047(13) 0.0043(14)
C27 0.0262(19) 0.0239(16) 0.0132(14) -0.0024(12) -0.0040(12) 0.0021(13)
C28 0.0201(18) 0.0281(17) 0.0199(15) -0.0098(13) -0.0045(13) 0.0007(13)
C29 0.0115(15) 0.0159(14) 0.0135(13) -0.0032(11) -0.0004(11) 0.0031(11)
C30 0.0113(15) 0.0161(14) 0.0120(13) -0.0019(11) 0.0013(11) 0.0005(11)
C31 0.0193(17) 0.0151(15) 0.0158(14) -0.0042(12) -0.0018(12) 0.0035(12)
C32 0.0280(19) 0.0145(15) 0.0174(15) 0.0023(12) -0.0016(13) 0.0042(13)
C33 0.0239(18) 0.0214(16) 0.0111(13) -0.0026(12) -0.0015(12) 0.0025(13)
C34 0.0215(17) 0.0169(15) 0.0128(13) -0.0055(12) -0.0004(12) 0.0025(12)
C35 0.0113(16) 0.0172(15) 0.0184(14) -0.0009(12) -0.0001(11) 0.0024(12)
C36 0.0246(19) 0.0248(17) 0.0179(15) -0.0041(13) 0.0019(13) -0.0004(13)
C37 0.028(2) 0.0344(19) 0.0169(15) 0.0002(14) 0.0044(13) 0.0008(15)
C38 0.0214(19) 0.0312(19) 0.0344(18) 0.0035(15) 0.0143(14) -0.0035(15)
C39 0.026(2) 0.0296(19) 0.0391(19) -0.0084(16) 0.0025(15) -0.0068(15)
C40 0.0207(18) 0.0246(17) 0.0241(16) -0.0080(13) 0.0031(13) -0.0019(13)
C41 0.0129(16) 0.0106(13) 0.0137(13) 0.0023(11) 0.0003(11) -0.0009(11)
C42 0.0193(18) 0.0309(18) 0.0185(15) -0.0120(14) 0.0005(12) -0.0006(14)
C43 0.026(2) 0.0288(18) 0.0315(17) -0.0149(15) 0.0089(14) -0.0004(14)
C44 0.0158(18) 0.0338(19) 0.0365(18) -0.0046(15) 0.0063(14) 0.0019(14)
C45 0.0227(19) 0.0282(18) 0.0253(16) -0.0073(14) -0.0065(13) -0.0037(14)
C46 0.0211(18) 0.0204(16) 0.0167(14) -0.0043(12) 0.0009(12) -0.0007(13)

loop_
_atom_type_symbol
_atom_type_description
_atom_type_scat_dispersion_real
_atom_type_scat_dispersion_imag
_atom_type_scat_source
C C 0.0033 0.0016 'International Tables Vol C Tables 4.2.6.8 and 6.1.1.4'
H H 0.0000 0.0000 'International Tables Vol C Tables 4.2.6.8 and 6.1.1.4'
N N 0.0061 0.0033 'International Tables Vol C Tables 4.2.6.8 and 6.1.1.4'
O O 0.0106 0.0060 'International Tables Vol C Tables 4.2.6.8 and 6.1.1.4'
Sn Sn -0.6537 1.4246 'International Tables Vol C Tables 4.2.6.8 and 6.1.1.4'

loop_
_geom_angle_atom_site_label_1
_geom_angle_atom_site_label_2
_geom_angle_atom_site_label_3
_geom_angle
_geom_angle_site_symmetry_1
_geom_angle_site_symmetry_3
_geom_angle_publ_flag
C41 Sn1 C35 146.61(10) . . ?
C41 Sn1 N2 109.46(9) . . ?
C35 Sn1 N2 100.00(9) . . ?
C41 Sn1 O1 83.43(8) . . ?
C35 Sn1 O1 83.41(8) . . ?
N2 Sn1 O1 141.00(7) . . ?
C41 Sn1 O2 86.48(8) . . ?
C35 Sn1 O2 88.32(8) . . ?
N2 Sn1 O2 71.49(7) . . ?
O1 Sn1 O2 147.40(6) . . ?
C41 Sn1 N1 100.78(9) . . ?
C35 Sn1 N1 103.34(9) . . ?
N2 Sn1 N1 71.28(7) . . ?
O1 Sn1 N1 70.17(7) . . ?
O2 Sn1 N1 142.36(7) . . ?
C1 O1 Sn1 118.35(16) . . ?
C15 O2 Sn1 113.84(16) . . ?
C29 N1 C2 127.6(2) . . ?
C29 N1 Sn1 114.67(16) . . ?
C2 N1 Sn1 117.71(16) . . ?
C30 N2 C16 126.0(2) . . ?
C30 N2 Sn1 118.38(16) . . ?
C16 N2 Sn1 115.57(16) . . ?
O1 C1 C6 122.2(2) . . ?
O1 C1 C2 119.3(2) . . ?
C6 C1 C2 118.5(2) . . ?
N1 C2 C3 126.9(2) . . ?
N1 C2 C1 113.0(2) . . ?
C3 C2 C1 119.9(2) . . ?
C4 C3 C2 121.1(2) . . ?
C4 C3 H3A 119.4 . . ?
C2 C3 H3A 119.4 . . ?
C3 C4 C5 117.7(2) . . ?
C3 C4 C7 121.3(2) . . ?
C5 C4 C7 121.0(2) . . ?
C6 C5 C4 124.9(2) . . ?
C6 C5 H5A 117.5 . . ?
C4 C5 H5A 117.5 . . ?
C5 C6 C1 117.5(2) . . ?
C5 C6 C11 123.1(2) . . ?
C1 C6 C11 119.4(2) . . ?
C9 C7 C10 111.6(3) . . ?
C9 C7 C4 110.9(3) . . ?
C9* C7 C4 112.8(4) . . ?
C10 C7 C4 112.7(3) . . ?
C9* C7 C10* 110.9(4) . . ?
C4 C7 C10* 113.7(4) . . ?
C9* C7 C8* 107.9(5) . . ?
C4 C7 C8* 107.0(4) . . ?
C10* C7 C8* 103.9(4) . . ?
C9 C7 C8 109.1(3) . . ?
C10 C7 C8 105.3(3) . . ?
C4 C7 C8 106.9(3) . . ?
C7 C8 H8A 109.5 . . ?
C7 C8 H8B 109.5 . . ?
H8A C8 H8B 109.5 . . ?
C7 C8 H8C 109.5 . . ?
H8A C8 H8C 109.5 . . ?
H8B C8 H8C 109.5 . . ?
C7 C9 H9A 109.5 . . ?
C7 C9 H9B 109.5 . . ?
H9A C9 H9B 109.5 . . ?
C7 C9 H9C 109.5 . . ?
H9A C9 H9C 109.5 . . ?
H9B C9 H9C 109.5 . . ?
C7 C10 H10A 109.5 . . ?
C7 C10 H10B 109.5 . . ?
H10A C10 H10B 109.5 . . ?
C7 C10 H10C 109.5 . . ?
H10A C10 H10C 109.5 . . ?
H10B C10 H10C 109.5 . . ?
C7 C8* H8D 109.5 . . ?
C7 C8* H8E 109.5 . . ?
H8D C8* H8E 109.5 . . ?
C7 C8* H8F 109.5 . . ?
H8D C8* H8F 109.5 . . ?
H8E C8* H8F 109.5 . . ?
C7 C9* H9D 109.5 . . ?
C7 C9* H9E 109.5 . . ?
H9D C9* H9E 109.5 . . ?
C7 C9* H9F 109.5 . . ?
H9D C9* H9F 109.5 . . ?
H9E C9* H9F 109.5 . . ?
C7 C10* H10D 109.5 . . ?
C7 C10* H10E 109.5 . . ?
H10D C10* H10E 109.5 . . ?
C7 C10* H10F 109.5 . . ?
H10D C10* H10F 109.5 . . ?
H10E C10* H10F 109.5 . . ?
C6 C11 C12 110.1(2) . . ?
C6 C11 C14 112.2(2) . . ?
C12 C11 C14 108.0(2) . . ?
C6 C11 C13 108.8(2) . . ?
C12 C11 C13 110.6(2) . . ?
C14 C11 C13 107.1(2) . . ?
C11 C12 H12A 109.5 . . ?
C11 C12 H12B 109.5 . . ?
H12A C12 H12B 109.5 . . ?
C11 C12 H12C 109.5 . . ?
H12A C12 H12C 109.5 . . ?
H12B C12 H12C 109.5 . . ?
C11 C13 H13A 109.5 . . ?
C11 C13 H13B 109.5 . . ?
H13A C13 H13B 109.5 . . ?
C11 C13 H13C 109.5 . . ?
H13A C13 H13C 109.5 . . ?
H13B C13 H13C 109.5 . . ?
C11 C14 H14A 109.5 . . ?
C11 C14 H14B 109.5 . . ?
H14A C14 H14B 109.5 . . ?
C11 C14 H14C 109.5 . . ?
H14A C14 H14C 109.5 . . ?
H14B C14 H14C 109.5 . . ?
O2 C15 C20 123.9(2) . . ?
O2 C15 C16 118.5(2) . . ?
C20 C15 C16 117.6(2) . . ?
N2 C16 C17 124.9(2) . . ?
N2 C16 C15 113.3(2) . . ?
C17 C16 C15 121.6(2) . . ?
C18 C17 C16 120.6(2) . . ?
C18 C17 H17A 119.7 . . ?
C16 C17 H17A 119.7 . . ?
C17 C18 C19 117.1(2) . . ?
C17 C18 C21 120.1(2) . . ?
C19 C18 C21 122.8(2) . . ?
C20 C19 C18 125.4(2) . . ?
C20 C19 H19A 117.3 . . ?
C18 C19 H19A 117.3 . . ?
C19 C20 C15 117.1(2) . . ?
C19 C20 C25 121.9(2) . . ?
C15 C20 C25 120.9(2) . . ?
C22* C21 C24* 108.4(8) . . ?
C22* C21 C23* 108.1(8) . . ?
C24* C21 C23* 108.1(8) . . ?
C24 C21 C23 108.0(2) . . ?
C24 C21 C22 109.6(2) . . ?
C23 C21 C22 108.5(2) . . ?
C24 C21 C18 109.1(2) . . ?
C22* C21 C18 106.9(14) . . ?
C24* C21 C18 112.5(14) . . ?
C23* C21 C18 112.7(13) . . ?
C23 C21 C18 112.3(2) . . ?
C22 C21 C18 109.2(2) . . ?
C21 C22 H22A 109.5 . . ?
C21 C22 H22B 109.5 . . ?
H22A C22 H22B 109.5 . . ?
C21 C22 H22C 109.5 . . ?
H22A C22 H22C 109.5 . . ?
H22B C22 H22C 109.5 . . ?
C21 C23 H23A 109.5 . . ?
C21 C23 H23B 109.5 . . ?
H23A C23 H23B 109.5 . . ?
C21 C23 H23C 109.5 . . ?
H23A C23 H23C 109.5 . . ?
H23B C23 H23C 109.5 . . ?
C21 C24 H24A 109.5 . . ?
C21 C24 H24B 109.5 . . ?
H24A C24 H24B 109.5 . . ?
C21 C24 H24C 109.5 . . ?
H24A C24 H24C 109.5 . . ?
H24B C24 H24C 109.5 . . ?
C21 C22* H22D 109.5 . . ?
C21 C22* H22E 109.5 . . ?
H22D C22* H22E 109.5 . . ?
C21 C22* H22F 109.5 . . ?
H22D C22* H22F 109.5 . . ?
H22E C22* H22F 109.5 . . ?
C21 C23* H23D 109.5 . . ?
C21 C23* H23E 109.5 . . ?
H23D C23* H23E 109.5 . . ?
C21 C23* H23F 109.5 . . ?
H23D C23* H23F 109.5 . . ?
H23E C23* H23F 109.5 . . ?
C21 C24* H24D 109.5 . . ?
C21 C24* H24E 109.5 . . ?
H24D C24* H24E 109.5 . . ?
C21 C24* H24F 109.5 . . ?
H24D C24* H24F 109.5 . . ?
H24E C24* H24F 109.5 . . ?
C28 C25 C27 109.4(2) . . ?
C28 C25 C26 108.1(2) . . ?
C27 C25 C26 106.9(2) . . ?
C28 C25 C20 109.4(2) . . ?
C27 C25 C20 111.5(2) . . ?
C26 C25 C20 111.3(2) . . ?
C25 C26 H26A 109.5 . . ?
C25 C26 H26B 109.5 . . ?
H26A C26 H26B 109.5 . . ?
C25 C26 H26C 109.5 . . ?
H26A C26 H26C 109.5 . . ?
H26B C26 H26C 109.5 . . ?
C25 C27 H27A 109.5 . . ?
C25 C27 H27B 109.5 . . ?
H27A C27 H27B 109.5 . . ?
C25 C27 H27C 109.5 . . ?
H27A C27 H27C 109.5 . . ?
H27B C27 H27C 109.5 . . ?
C25 C28 H28A 109.5 . . ?
C25 C28 H28B 109.5 . . ?
H28A C28 H28B 109.5 . . ?
C25 C28 H28C 109.5 . . ?
H28A C28 H28C 109.5 . . ?
H28B C28 H28C 109.5 . . ?
N1 C29 C34 127.1(2) . . ?
N1 C29 C30 115.4(2) . . ?
C34 C29 C30 117.4(2) . . ?
N2 C30 C31 125.0(2) . . ?
N2 C30 C29 115.4(2) . . ?
C31 C30 C29 119.4(2) . . ?
C32 C31 C30 120.6(2) . . ?
C32 C31 H31A 119.7 . . ?
C30 C31 H31A 119.7 . . ?
C31 C32 C33 120.2(3) . . ?
C31 C32 H32A 119.9 . . ?
C33 C32 H32A 119.9 . . ?
C34 C33 C32 121.4(2) . . ?
C34 C33 H33A 119.3 . . ?
C32 C33 H33A 119.3 . . ?
C33 C34 C29 121.0(2) . . ?
C33 C34 H34A 119.5 . . ?
C29 C34 H34A 119.5 . . ?
C36 C35 C40 117.7(3) . . ?
C36 C35 Sn1 121.8(2) . . ?
C40 C35 Sn1 120.43(19) . . ?
C37 C36 C35 121.0(3) . . ?
C37 C36 H36A 119.5 . . ?
C35 C36 H36A 119.5 . . ?
C38 C37 C36 120.5(3) . . ?
C38 C37 H37A 119.7 . . ?
C36 C37 H37A 119.7 . . ?
C37 C38 C39 119.5(3) . . ?
C37 C38 H38A 120.2 . . ?
C39 C38 H38A 120.2 . . ?
C38 C39 C40 120.3(3) . . ?
C38 C39 H39A 119.8 . . ?
C40 C39 H39A 119.8 . . ?
C39 C40 C35 120.9(3) . . ?
C39 C40 H40A 119.5 . . ?
C35 C40 H40A 119.5 . . ?
C46 C41 C42 117.2(3) . . ?
C46 C41 Sn1 124.35(19) . . ?
C42 C41 Sn1 118.4(2) . . ?
C43 C42 C41 122.0(3) . . ?
C43 C42 H42A 119.0 . . ?
C41 C42 H42A 119.0 . . ?
C44 C43 C42 119.5(3) . . ?
C44 C43 H43A 120.2 . . ?
C42 C43 H43A 120.2 . . ?
C43 C44 C45 119.5(3) . . ?
C43 C44 H44A 120.2 . . ?
C45 C44 H44A 120.2 . . ?
C46 C45 C44 120.7(3) . . ?
C46 C45 H45A 119.6 . . ?
C44 C45 H45A 119.6 . . ?
C45 C46 C41 120.9(2) . . ?
C45 C46 H46A 119.5 . . ?
C41 C46 H46A 119.5 . . ?

loop_
_geom_bond_atom_site_label_1
_geom_bond_atom_site_label_2
_geom_bond_distance
_geom_bond_site_symmetry_2
_geom_bond_publ_flag
Sn1 C41 2.132(3) . ?
Sn1 C35 2.136(3) . ?
Sn1 N2 2.196(2) . ?
Sn1 O1 2.2609(17) . ?
Sn1 O2 2.2634(16) . ?
Sn1 N1 2.288(2) . ?
O1 C1 1.285(3) . ?
O2 C15 1.304(3) . ?
N1 C29 1.352(3) . ?
N1 C2 1.368(3) . ?
N2 C30 1.347(3) . ?
N2 C16 1.379(3) . ?
C1 C6 1.437(4) . ?
C1 C2 1.449(4) . ?
C2 C3 1.412(4) . ?
C3 C4 1.373(4) . ?
C3 H3A 0.9500 . ?
C4 C5 1.414(4) . ?
C4 C7 1.535(4) . ?
C5 C6 1.371(4) . ?
C5 H5A 0.9500 . ?
C6 C11 1.525(4) . ?
C7 C9 1.503(4) . ?
C7 C9* 1.511(5) . ?
C7 C10 1.526(4) . ?
C7 C10* 1.542(5) . ?
C7 C8* 1.562(5) . ?
C7 C8 1.565(4) . ?
C8 H8A 0.9800 . ?
C8 H8B 0.9800 . ?
C8 H8C 0.9800 . ?
C9 H9A 0.9800 . ?
C9 H9B 0.9800 . ?
C9 H9C 0.9800 . ?
C10 H10A 0.9800 . ?
C10 H10B 0.9800 . ?
C10 H10C 0.9800 . ?
C8* H8D 0.9800 . ?
C8* H8E 0.9800 . ?
C8* H8F 0.9800 . ?
C9* H9D 0.9800 . ?
C9* H9E 0.9800 . ?
C9* H9F 0.9800 . ?
C10* H10D 0.9800 . ?
C10* H10E 0.9800 . ?
C10* H10F 0.9800 . ?
C11 C12 1.529(4) . ?
C11 C14 1.536(4) . ?
C11 C13 1.547(4) . ?
C12 H12A 0.9800 . ?
C12 H12B 0.9800 . ?
C12 H12C 0.9800 . ?
C13 H13A 0.9800 . ?
C13 H13B 0.9800 . ?
C13 H13C 0.9800 . ?
C14 H14A 0.9800 . ?
C14 H14B 0.9800 . ?
C14 H14C 0.9800 . ?
C15 C20 1.430(3) . ?
C15 C16 1.435(4) . ?
C16 C17 1.398(3) . ?
C17 C18 1.368(3) . ?
C17 H17A 0.9500 . ?
C18 C19 1.412(4) . ?
C18 C21 1.538(4) . ?
C19 C20 1.376(4) . ?
C19 H19A 0.9500 . ?
C20 C25 1.538(4) . ?
C21 C24 1.525(3) . ?
C21 C22* 1.534(6) . ?
C21 C24* 1.535(6) . ?
C21 C23* 1.536(6) . ?
C21 C23 1.536(3) . ?
C21 C22 1.536(3) . ?
C22 H22A 0.9800 . ?
C22 H22B 0.9800 . ?
C22 H22C 0.9800 . ?
C23 H23A 0.9800 . ?
C23 H23B 0.9800 . ?
C23 H23C 0.9800 . ?
C24 H24A 0.9800 . ?
C24 H24B 0.9800 . ?
C24 H24C 0.9800 . ?
C22* H22D 0.9800 . ?
C22* H22E 0.9800 . ?
C22* H22F 0.9800 . ?
C23* H23D 0.9800 . ?
C23* H23E 0.9800 . ?
C23* H23F 0.9800 . ?
C24* H24D 0.9800 . ?
C24* H24E 0.9800 . ?
C24* H24F 0.9800 . ?
C25 C28 1.532(4) . ?
C25 C27 1.532(4) . ?
C25 C26 1.538(3) . ?
C26 H26A 0.9800 . ?
C26 H26B 0.9800 . ?
C26 H26C 0.9800 . ?
C27 H27A 0.9800 . ?
C27 H27B 0.9800 . ?
C27 H27C 0.9800 . ?
C28 H28A 0.9800 . ?
C28 H28B 0.9800 . ?
C28 H28C 0.9800 . ?
C29 C34 1.427(3) . ?
C29 C30 1.456(3) . ?
C30 C31 1.416(4) . ?
C31 C32 1.362(4) . ?
C31 H31A 0.9500 . ?
C32 C33 1.418(4) . ?
C32 H32A 0.9500 . ?
C33 C34 1.351(4) . ?
C33 H33A 0.9500 . ?
C34 H34A 0.9500 . ?
C35 C36 1.394(4) . ?
C35 C40 1.394(4) . ?
C36 C37 1.380(4) . ?
C36 H36A 0.9500 . ?
C37 C38 1.372(4) . ?
C37 H37A 0.9500 . ?
C38 C39 1.380(4) . ?
C38 H38A 0.9500 . ?
C39 C40 1.381(4) . ?
C39 H39A 0.9500 . ?
C40 H40A 0.9500 . ?
C41 C46 1.391(4) . ?
C41 C42 1.398(3) . ?
C42 C43 1.381(4) . ?
C42 H42A 0.9500 . ?
C43 C44 1.377(4) . ?
C43 H43A 0.9500 . ?
C44 C45 1.384(4) . ?
C44 H44A 0.9500 . ?
C45 C46 1.379(4) . ?
C45 H45A 0.9500 . ?
C46 H46A 0.9500 . ?
